data_7714718
loop_
_publ_author_name
'Hajibabaei, Farshid'
'Movafagh, Samaneh Sanei'
'Salehzadeh, Sadegh'
'Gable, Robert William'

_publ_section_title
;
 Complexation of drug amifampridine with Cu(II), Zn(II) and Cd(II) ions,
 and its dimerization with the magic of Mn(II) salts. Potential
 anti-COVID-19 and anticancer activities.
;
_journal_issue 3
_journal_name_full 'Dalton transactions (Cambridge, England : 2003)'
_journal_page_first 1066
_journal_page_last 1086
_journal_paper_doi 10.1039/d3dt03281g
_journal_volume 53
_journal_year 2024
_chemical_formula_moiety 'C10 H14 Cl2 N6 Zn'
_chemical_formula_sum 'C10 H14 Cl2 N6 Zn'
_chemical_formula_weight 354.54
_space_group_crystal_system triclinic
_space_group_IT_number 2
_space_group_name_Hall '-P 1'
_space_group_name_H-M_alt 'P -1'
_atom_sites_solution_hydrogens mixed
_atom_sites_solution_primary dual
_audit_creation_date 2021-12-05
_audit_creation_method
;
Olex2 1.5
(compiled 2021.11.18 svn.ra9532c28 for OlexSys, GUI svn.r6429)
;
_audit_update_record
;
2022-12-17 deposited with the CCDC.	2023-12-07 downloaded from the CCDC.
;
_cell_angle_alpha 77.36(3)
_cell_angle_beta 80.01(3)
_cell_angle_gamma 86.56(3)
_cell_formula_units_Z 2
_cell_length_a 7.5911(15)
_cell_length_b 8.0921(16)
_cell_length_c 11.880(2)
_cell_measurement_reflns_used 339
_cell_measurement_temperature 100.0(2)
_cell_measurement_theta_max 21.65
_cell_measurement_theta_min 2.55
_cell_volume 701.1(3)
_computing_cell_refinement 'XDS (Kabsch, 2010)'
_computing_data_collection 'AS QEGUI'
_computing_data_reduction 'XDS (Kabsch, 2010)'
_computing_molecular_graphics 'Olex2 1.5 (Dolomanov et al., 2009)'
_computing_publication_material 'Olex2 1.5 (Dolomanov et al., 2009)'
_computing_structure_refinement 'SHELXL 2018/3 (Sheldrick, 2015)'
_computing_structure_solution 'SHELXT 2018/2 (Sheldrick, 2018)'
_diffrn_ambient_temperature 100.0(2)
_diffrn_detector_area_resol_mean 13.3
_diffrn_measured_fraction_theta_full 0.997
_diffrn_measured_fraction_theta_max 0.833
_diffrn_measurement_device_type 'MX1 Beamline Australian Synchrotron'
_diffrn_measurement_method 'Omega Scan'
_diffrn_radiation_monochromator 'Silicon Double Crystal'
_diffrn_radiation_type Synchrotron
_diffrn_radiation_wavelength 0.71092
_diffrn_reflns_av_R_equivalents 0.0419
_diffrn_reflns_av_unetI/netI 0.0237
_diffrn_reflns_Laue_measured_fraction_full 0.997
_diffrn_reflns_Laue_measured_fraction_max 0.833
_diffrn_reflns_limit_h_max 9
_diffrn_reflns_limit_h_min -9
_diffrn_reflns_limit_k_max 11
_diffrn_reflns_limit_k_min -10
_diffrn_reflns_limit_l_max 15
_diffrn_reflns_limit_l_min -16
_diffrn_reflns_number 22450
_diffrn_reflns_point_group_measured_fraction_full 0.997
_diffrn_reflns_point_group_measured_fraction_max 0.833
_diffrn_reflns_theta_full 25.249
_diffrn_reflns_theta_max 29.228
_diffrn_reflns_theta_min 1.781
_diffrn_source 'MX1 Beamline Australian Synchrotron'
_diffrn_standards_number 0
_exptl_absorpt_coefficient_mu 2.127
_exptl_absorpt_correction_T_max 0.7458
_exptl_absorpt_correction_T_min 0.4798
_exptl_absorpt_correction_type multi-scan
_exptl_absorpt_process_details 'XDS (Kabsch, 2010)'
_exptl_crystal_colour colourless
_exptl_crystal_colour_primary colourless
_exptl_crystal_density_diffrn 1.679
_exptl_crystal_description block
_exptl_crystal_F_000 360
_exptl_crystal_recrystallization_method 'grown by vapour diffusion of diethyl ether into acetonitrile/methanol'
_exptl_crystal_size_max 0.1
_exptl_crystal_size_mid 0.1
_exptl_crystal_size_min 0.1
_refine_diff_density_max 1.031
_refine_diff_density_min -0.740
_refine_diff_density_rms 0.106
_refine_ls_extinction_method none
_refine_ls_goodness_of_fit_ref 1.087
_refine_ls_hydrogen_treatment mixed
_refine_ls_matrix_type full
_refine_ls_number_parameters 196
_refine_ls_number_reflns 3174
_refine_ls_number_restraints 0
_refine_ls_restrained_S_all 1.087
_refine_ls_R_factor_all 0.0426
_refine_ls_R_factor_gt 0.0391
_refine_ls_shift/su_max 0.001
_refine_ls_shift/su_mean 0.000
_refine_ls_structure_factor_coef Fsqd
_refine_ls_weighting_details 'w=1/[\s^2^(Fo^2^)+(0.0829P)^2^+0.0791P] where P=(Fo^2^+2Fc^2^)/3'
_refine_ls_weighting_scheme calc
_refine_ls_wR_factor_gt 0.1091
_refine_ls_wR_factor_ref 0.1118
_reflns_Friedel_coverage 0.000
_reflns_number_gt 2884
_reflns_number_total 3174
_reflns_threshold_expression 'I > 2\s(I)'
_cod_data_source_file d3dt03281g2.cif
_cod_data_source_block rwg2021nov_p8
_cod_depositor_comments 'Adding full bibliography for 7714716--7714722.cif.'
_cod_database_code 7714718
_shelx_shelxl_version_number 2018/3
_shelx_space_group_comment
;
The symmetry employed for this shelxl refinement is uniquely defined
by the following loop, which should always be used as a source of
symmetry information in preference to the above space-group names.
They are only intended as comments.
;
_shelx_estimated_absorpt_t_max 0.815
_shelx_estimated_absorpt_t_min 0.815
_exptl_absorpt_special_details
;
  T_min & T_max are not reported by XDS, the values from sadabs (Bruker, 2001)
  are used instead
;
_diffrn_measurement_detector_type 'Dectris Eiger2 9M'
_olex2_refinement_description
;
1. Fixed Uiso
 At 1.2 times of:
  All C(H) groups, All N(H,H) groups
2.a Aromatic/amide H refined with riding coordinates:
 C1(H1), C4(H4), C5(H5), C6(H6), C9(H9), C10(H10)
;
_olex2_exptl_crystal_mounting_method mounted
_olex2_submission_original_sample_id P8
_olex2_submission_special_instructions 'No special instructions were received'

loop_
_space_group_symop_operation_xyz
'x, y, z'
'-x, -y, -z'

loop_
_atom_site_label
_atom_site_type_symbol
_atom_site_fract_x
_atom_site_fract_y
_atom_site_fract_z
_atom_site_U_iso_or_equiv
_atom_site_adp_type
_atom_site_occupancy
_atom_site_site_symmetry_order
_atom_site_calc_flag
_atom_site_refinement_flags_posn
_atom_site_refinement_flags_adp
_atom_site_refinement_flags_occupancy
_atom_site_disorder_assembly
_atom_site_disorder_group
Zn1 Zn 0.25150(3) 0.80303(3) 0.76561(2) 0.02635(13) Uani 1 1 d . . . . .
Cl1 Cl 0.00634(7) 0.83351(7) 0.89868(5) 0.02951(16) Uani 1 1 d . . . . .
Cl2 Cl 0.45856(8) 1.00448(7) 0.71474(5) 0.02983(16) Uani 1 1 d . . . . .
N1 N 0.1546(3) 0.7635(2) 0.62612(16) 0.0279(4) Uani 1 1 d . . . . .
N2 N -0.2777(3) 0.8035(3) 0.52139(19) 0.0329(4) Uani 1 1 d . . . . .
H2A H -0.309(4) 0.868(4) 0.449(3) 0.040 Uiso 1 1 d . U . . .
H2B H -0.327(4) 0.857(4) 0.575(3) 0.040 Uiso 1 1 d . U . . .
N3 N -0.0516(3) 0.6973(3) 0.33629(19) 0.0338(5) Uani 1 1 d . . . . .
H3A H 0.005(4) 0.645(4) 0.283(3) 0.041 Uiso 1 1 d . U . . .
H3B H -0.157(5) 0.709(4) 0.334(3) 0.041 Uiso 1 1 d . U . . .
N4 N 0.3882(3) 0.5893(2) 0.82668(16) 0.0274(4) Uani 1 1 d . . . . .
N5 N 0.8419(3) 0.4440(3) 0.87930(17) 0.0279(4) Uani 1 1 d . . . . .
H5A H 0.868(4) 0.376(4) 0.940(3) 0.033 Uiso 1 1 d . U . . .
H5B H 0.871(4) 0.540(4) 0.879(3) 0.033 Uiso 1 1 d . U . . .
N6 N 0.6644(3) 0.1331(3) 0.9205(2) 0.0331(5) Uani 1 1 d . . . . .
H6A H 0.776(5) 0.131(4) 0.915(3) 0.040 Uiso 1 1 d . U . . .
H6B H 0.628(4) 0.050(5) 0.911(3) 0.040 Uiso 1 1 d . U . . .
C1 C -0.0197(3) 0.7971(3) 0.6170(2) 0.0295(5) Uani 1 1 d . . . . .
H1 H -0.094442 0.837665 0.678539 0.035 Uiso 1 1 calc R U . . .
C2 C -0.0958(3) 0.7758(3) 0.52343(19) 0.0277(5) Uani 1 1 d . . . . .
C3 C 0.0162(3) 0.7168(3) 0.4311(2) 0.0290(5) Uani 1 1 d . . . . .
C4 C 0.1966(3) 0.6828(3) 0.4412(2) 0.0312(5) Uani 1 1 d . . . . .
H4 H 0.275659 0.642868 0.381111 0.037 Uiso 1 1 calc R U . . .
C5 C 0.2591(3) 0.7072(3) 0.5382(2) 0.0311(5) Uani 1 1 d . . . . .
H5 H 0.381903 0.683083 0.543238 0.037 Uiso 1 1 calc R U . . .
C6 C 0.5615(3) 0.5869(3) 0.83979(19) 0.0266(4) Uani 1 1 d . . . . .
H6 H 0.619686 0.691998 0.825605 0.032 Uiso 1 1 calc R U . . .
C7 C 0.6588(3) 0.4396(3) 0.87278(18) 0.0254(4) Uani 1 1 d . . . . .
C8 C 0.5742(3) 0.2833(3) 0.89130(19) 0.0271(4) Uani 1 1 d . . . . .
C9 C 0.3930(3) 0.2869(3) 0.8820(2) 0.0291(5) Uani 1 1 d . . . . .
H9 H 0.329813 0.184322 0.897924 0.035 Uiso 1 1 calc R U . . .
C10 C 0.3064(3) 0.4400(3) 0.8495(2) 0.0271(4) Uani 1 1 d . . . . .
H10 H 0.183420 0.440093 0.842922 0.033 Uiso 1 1 calc R U . . .

loop_
_atom_site_aniso_label
_atom_site_aniso_U_11
_atom_site_aniso_U_22
_atom_site_aniso_U_33
_atom_site_aniso_U_23
_atom_site_aniso_U_13
_atom_site_aniso_U_12
Zn1 0.02599(19) 0.02861(19) 0.02448(18) -0.00296(12) -0.00876(12) 0.00266(11)
Cl1 0.0285(3) 0.0329(3) 0.0262(3) -0.0035(2) -0.0074(2) 0.0054(2)
Cl2 0.0312(3) 0.0306(3) 0.0278(3) -0.0031(2) -0.0088(2) -0.0013(2)
N1 0.0290(10) 0.0308(10) 0.0235(9) -0.0022(7) -0.0078(7) 0.0003(8)
N2 0.0308(11) 0.0400(11) 0.0280(10) -0.0046(9) -0.0097(8) 0.0041(9)
N3 0.0302(11) 0.0475(13) 0.0260(10) -0.0097(9) -0.0098(8) 0.0023(9)
N4 0.0270(10) 0.0311(10) 0.0243(9) -0.0046(7) -0.0086(7) 0.0049(7)
N5 0.0264(10) 0.0304(10) 0.0259(10) -0.0010(8) -0.0087(7) 0.0021(8)
N6 0.0304(11) 0.0280(10) 0.0416(12) -0.0036(9) -0.0138(9) 0.0032(8)
C1 0.0294(12) 0.0295(11) 0.0289(11) -0.0033(9) -0.0072(9) 0.0010(9)
C2 0.0292(11) 0.0268(11) 0.0248(10) 0.0014(8) -0.0072(9) 0.0005(8)
C3 0.0303(12) 0.0322(12) 0.0236(10) -0.0012(9) -0.0076(9) -0.0012(9)
C4 0.0297(12) 0.0362(13) 0.0273(11) -0.0070(9) -0.0039(9) 0.0003(9)
C5 0.0260(11) 0.0372(12) 0.0291(12) -0.0035(9) -0.0065(9) 0.0001(9)
C6 0.0255(11) 0.0299(11) 0.0238(10) -0.0034(8) -0.0061(8) 0.0011(9)
C7 0.0257(11) 0.0305(11) 0.0197(10) -0.0037(8) -0.0059(8) 0.0014(8)
C8 0.0292(12) 0.0296(11) 0.0219(10) -0.0033(8) -0.0068(8) 0.0040(9)
C9 0.0281(12) 0.0301(11) 0.0296(11) -0.0057(9) -0.0070(9) -0.0005(9)
C10 0.0234(11) 0.0309(11) 0.0283(11) -0.0068(9) -0.0074(8) 0.0014(8)

loop_
_atom_type_symbol
_atom_type_description
_atom_type_scat_dispersion_real
_atom_type_scat_dispersion_imag
_atom_type_scat_source
C C 0.0033 0.0016 'International Tables Vol C Tables 4.2.6.8 and 6.1.1.4'
H H 0.0000 0.0000 'International Tables Vol C Tables 4.2.6.8 and 6.1.1.4'
Cl Cl 0.1484 0.1585 'International Tables Vol C Tables 4.2.6.8 and 6.1.1.4'
N N 0.0061 0.0033 'International Tables Vol C Tables 4.2.6.8 and 6.1.1.4'
Zn Zn 0.2839 1.4301 'International Tables Vol C Tables 4.2.6.8 and 6.1.1.4'

loop_
_geom_angle_atom_site_label_1
_geom_angle_atom_site_label_2
_geom_angle_atom_site_label_3
_geom_angle
_geom_angle_site_symmetry_1
_geom_angle_site_symmetry_3
_geom_angle_publ_flag
Cl2 Zn1 Cl1 119.22(3) . . ?
N1 Zn1 Cl1 104.87(6) . . ?
N1 Zn1 Cl2 112.06(6) . . ?
N1 Zn1 N4 106.67(8) . . ?
N4 Zn1 Cl1 109.29(6) . . ?
N4 Zn1 Cl2 104.18(6) . . ?
C1 N1 Zn1 120.42(16) . . ?
C5 N1 Zn1 122.10(16) . . ?
C5 N1 C1 117.5(2) . . ?
H2A N2 H2B 106(3) . . ?
C2 N2 H2A 115.7(18) . . ?
C2 N2 H2B 111(2) . . ?
H3A N3 H3B 112(3) . . ?
C3 N3 H3A 124(2) . . ?
C3 N3 H3B 121(2) . . ?
C6 N4 Zn1 123.44(16) . . ?
C10 N4 Zn1 118.73(15) . . ?
C10 N4 C6 117.72(19) . . ?
H5A N5 H5B 109(3) . . ?
C7 N5 H5A 111(2) . . ?
C7 N5 H5B 111(2) . . ?
H6A N6 H6B 113(3) . . ?
C8 N6 H6A 120(2) . . ?
C8 N6 H6B 120(2) . . ?
N1 C1 H1 118.0 . . ?
N1 C1 C2 123.9(2) . . ?
C2 C1 H1 118.0 . . ?
N2 C2 C3 120.4(2) . . ?
C1 C2 N2 121.6(2) . . ?
C1 C2 C3 118.0(2) . . ?
N3 C3 C2 120.1(2) . . ?
N3 C3 C4 122.2(2) . . ?
C4 C3 C2 117.7(2) . . ?
C3 C4 H4 120.1 . . ?
C5 C4 C3 119.9(2) . . ?
C5 C4 H4 120.1 . . ?
N1 C5 C4 123.0(2) . . ?
N1 C5 H5 118.5 . . ?
C4 C5 H5 118.5 . . ?
N4 C6 H6 118.3 . . ?
N4 C6 C7 123.4(2) . . ?
C7 C6 H6 118.3 . . ?
N5 C7 C8 120.3(2) . . ?
C6 C7 N5 121.0(2) . . ?
C6 C7 C8 118.5(2) . . ?
N6 C8 C7 121.4(2) . . ?
N6 C8 C9 120.9(2) . . ?
C9 C8 C7 117.7(2) . . ?
C8 C9 H9 120.2 . . ?
C10 C9 C8 119.7(2) . . ?
C10 C9 H9 120.2 . . ?
N4 C10 C9 122.9(2) . . ?
N4 C10 H10 118.6 . . ?
C9 C10 H10 118.6 . . ?

loop_
_geom_bond_atom_site_label_1
_geom_bond_atom_site_label_2
_geom_bond_distance
_geom_bond_site_symmetry_2
_geom_bond_publ_flag
Zn1 Cl1 2.2624(10) . ?
Zn1 Cl2 2.2449(10) . ?
Zn1 N1 2.018(2) . ?
Zn1 N4 2.023(2) . ?
N1 C1 1.353(3) . ?
N1 C5 1.344(3) . ?
N2 H2A 0.96(3) . ?
N2 H2B 0.87(3) . ?
N2 C2 1.389(3) . ?
N3 H3A 0.87(3) . ?
N3 H3B 0.80(3) . ?
N3 C3 1.359(3) . ?
N4 C6 1.350(3) . ?
N4 C10 1.344(3) . ?
N5 H5A 0.85(3) . ?
N5 H5B 0.82(3) . ?
N5 C7 1.408(3) . ?
N6 H6A 0.84(4) . ?
N6 H6B 0.78(3) . ?
N6 C8 1.366(3) . ?
C1 H1 0.9500 . ?
C1 C2 1.385(3) . ?
C2 C3 1.417(3) . ?
C3 C4 1.401(3) . ?
C4 H4 0.9500 . ?
C4 C5 1.376(3) . ?
C5 H5 0.9500 . ?
C6 H6 0.9500 . ?
C6 C7 1.382(3) . ?
C7 C8 1.410(3) . ?
C8 C9 1.397(3) . ?
C9 H9 0.9500 . ?
C9 C10 1.377(3) . ?
C10 H10 0.9500 . ?

loop_
_geom_hbond_atom_site_label_D
_geom_hbond_atom_site_label_H
_geom_hbond_atom_site_label_A
_geom_hbond_distance_DH
_geom_hbond_distance_HA
_geom_hbond_distance_DA
_geom_hbond_angle_DHA
_geom_hbond_site_symmetry_A
_geom_hbond_publ_flag
N2 H2A Cl2 0.96(3) 2.43(3) 3.368(2) 166(2) 2_576 yes
N2 H2B Cl2 0.87(3) 2.55(3) 3.403(3) 166(3) 1_455 yes
N3 H3A N5 0.87(3) 2.31(3) 3.170(3) 169(3) 2_666 yes
N5 H5A Cl1 0.85(3) 2.54(3) 3.388(2) 171(3) 2_667 yes
N5 H5B Cl1 0.82(3) 2.71(3) 3.527(2) 171(3) 1_655 yes
N6 H6A Cl1 0.84(4) 2.91(3) 3.459(2) 125(3) 1_645 yes
N6 H6B Cl2 0.78(3) 2.95(3) 3.484(3) 128(3) 1_545 yes
C1 H1 Cl1 0.95 2.84 3.463(3) 123.9 . yes
C6 H6 Cl2 0.95 2.89 3.482(3) 121.5 . yes
C10 H10 N5 0.95 2.55 3.481(3) 165.6 1_455 yes

loop_
_geom_torsion_atom_site_label_1
_geom_torsion_atom_site_label_2
_geom_torsion_atom_site_label_3
_geom_torsion_atom_site_label_4
_geom_torsion
_geom_torsion_site_symmetry_1
_geom_torsion_site_symmetry_2
_geom_torsion_site_symmetry_3
_geom_torsion_site_symmetry_4
_geom_torsion_publ_flag
Zn1 N1 C1 C2 179.02(18) . . . . ?
Zn1 N1 C5 C4 -178.61(18) . . . . ?
Zn1 N4 C6 C7 -174.76(16) . . . . ?
Zn1 N4 C10 C9 174.47(17) . . . . ?
N1 C1 C2 N2 176.5(2) . . . . ?
N1 C1 C2 C3 -0.6(4) . . . . ?
N2 C2 C3 N3 4.2(3) . . . . ?
N2 C2 C3 C4 -176.7(2) . . . . ?
N3 C3 C4 C5 178.9(2) . . . . ?
N4 C6 C7 N5 176.7(2) . . . . ?
N4 C6 C7 C8 1.4(3) . . . . ?
N5 C7 C8 N6 2.7(3) . . . . ?
N5 C7 C8 C9 -179.1(2) . . . . ?
N6 C8 C9 C10 -178.4(2) . . . . ?
C1 N1 C5 C4 0.0(3) . . . . ?
C1 C2 C3 N3 -178.6(2) . . . . ?
C1 C2 C3 C4 0.4(3) . . . . ?
C2 C3 C4 C5 -0.1(3) . . . . ?
C3 C4 C5 N1 -0.1(4) . . . . ?
C5 N1 C1 C2 0.4(3) . . . . ?
C6 N4 C10 C9 -1.9(3) . . . . ?
C6 C7 C8 N6 178.0(2) . . . . ?
C6 C7 C8 C9 -3.8(3) . . . . ?
C7 C8 C9 C10 3.4(3) . . . . ?
C8 C9 C10 N4 -0.5(3) . . . . ?
C10 N4 C6 C7 1.4(3) . . . . ?
